data_7207238
loop_
_publ_author_name
'Maekawa, Masahiko'
'Tominaga, Toshi'
'Sugimoto, Kunihisa'
'Okubo, Takashi'
'Kuroda-Sowa, Takayoshi'
'Munakata, Megumu'
'Kitagawa, Susumu'

_publ_section_title
;
 Framework dimensionality of copper(i) coordination polymers of
 4,4&#x2032;-bipyrimidine controlled by anions and solvents
;
_journal_issue 4
_journal_name_full CrystEngComm
_journal_page_first 1345
_journal_paper_doi 10.1039/c1ce06328f
_journal_volume 14
_journal_year 2012
_chemical_formula_moiety 'C20 H20 Cl2 Cu3 N8 O8, Cl O4'
_chemical_formula_sum 'C20 H20 Cl3 Cu3 N8 O12'
_chemical_formula_weight 861.44
_space_group_IT_number 15
_symmetry_cell_setting monoclinic
_symmetry_Int_Tables_number 15
_symmetry_space_group_name_Hall '-C 2yc'
_symmetry_space_group_name_H-M 'C 1 2/c 1'
_atom_sites_solution_hydrogens geom
_atom_sites_solution_primary direct
_atom_sites_solution_secondary difmap
_cell_angle_alpha 90.00
_cell_angle_beta 132.126(2)
_cell_angle_gamma 90.00
_cell_formula_units_Z 4
_cell_length_a 20.8073(9)
_cell_length_b 13.2133(18)
_cell_length_c 15.3486(11)
_cell_measurement_reflns_used 11447
_cell_measurement_temperature 108(2)
_cell_measurement_theta_max 27.48
_cell_measurement_theta_min 3.78
_cell_volume 3129.7(5)
_computing_structure_refinement 'SHELXL-97 (Sheldrick, 2008)'
_diffrn_ambient_temperature 108(2)
_diffrn_detector_area_resol_mean 7.31
_diffrn_measured_fraction_theta_full 0.997
_diffrn_measured_fraction_theta_max 0.997
_diffrn_measurement_device_type 'Rigaku Mercury'
_diffrn_measurement_method \w
_diffrn_radiation_monochromator graphite
_diffrn_radiation_source 'fine-focus rotating anode'
_diffrn_radiation_type MoK\a
_diffrn_radiation_wavelength 0.71070
_diffrn_reflns_av_R_equivalents 0.0484
_diffrn_reflns_av_sigmaI/netI 0.0513
_diffrn_reflns_limit_h_max 18
_diffrn_reflns_limit_h_min -26
_diffrn_reflns_limit_k_max 17
_diffrn_reflns_limit_k_min -17
_diffrn_reflns_limit_l_max 19
_diffrn_reflns_limit_l_min -18
_diffrn_reflns_number 11447
_diffrn_reflns_theta_full 27.46
_diffrn_reflns_theta_max 27.46
_diffrn_reflns_theta_min 3.08
_exptl_absorpt_coefficient_mu 2.347
_exptl_absorpt_correction_T_max 0.9445
_exptl_absorpt_correction_T_min 0.7610
_exptl_absorpt_correction_type multi-scan
_exptl_absorpt_process_details 'Jacobson, R. (1998) Private communication'
_exptl_crystal_colour orange
_exptl_crystal_density_diffrn 1.828
_exptl_crystal_density_method 'not measured'
_exptl_crystal_description needle
_exptl_crystal_F_000 1720
_exptl_crystal_size_max 0.15
_exptl_crystal_size_mid 0.04
_exptl_crystal_size_min 0.02
_refine_diff_density_max 1.009
_refine_diff_density_min -1.245
_refine_diff_density_rms 0.127
_refine_ls_extinction_method none
_refine_ls_goodness_of_fit_ref 1.068
_refine_ls_hydrogen_treatment constr
_refine_ls_matrix_type full
_refine_ls_number_parameters 198
_refine_ls_number_reflns 3561
_refine_ls_number_restraints 0
_refine_ls_restrained_S_all 1.068
_refine_ls_R_factor_all 0.0870
_refine_ls_R_factor_gt 0.0570
_refine_ls_shift/su_max 0.000
_refine_ls_shift/su_mean 0.000
_refine_ls_structure_factor_coef Fsqd
_refine_ls_weighting_details 'calc w=1/[\s^2^(Fo^2^)+(0.0690P)^2^+14.6926P] where P=(Fo^2^+2Fc^2^)/3'
_refine_ls_weighting_scheme calc
_refine_ls_wR_factor_gt 0.1320
_refine_ls_wR_factor_ref 0.1475
_reflns_number_gt 2606
_reflns_number_total 3561
_reflns_threshold_expression >2\s(I)
_cod_data_source_file c1ce06328f.txt
_cod_data_source_block {[Cu3(bpm)2(C2H4)2](ClO4)3}n_Complex-2-CCDC829824
_cod_original_sg_symbol_Hall '-C 2yc '
_cod_original_sg_symbol_H-M 'C 2/c'
_cod_database_code 7207238

loop_
_symmetry_equiv_pos_site_id
_symmetry_equiv_pos_as_xyz
1 'x, y, z'
2 '-x, y, -z+1/2'
3 'x+1/2, y+1/2, z'
4 '-x+1/2, y+1/2, -z+1/2'
5 '-x, -y, -z'
6 'x, -y, z-1/2'
7 '-x+1/2, -y+1/2, -z'
8 'x+1/2, -y+1/2, z-1/2'

loop_
_atom_site_label
_atom_site_type_symbol
_atom_site_fract_x
_atom_site_fract_y
_atom_site_fract_z
_atom_site_U_iso_or_equiv
_atom_site_adp_type
_atom_site_occupancy
_atom_site_symmetry_multiplicity
_atom_site_calc_flag
_atom_site_refinement_flags
N4 N 0.1646(3) 0.3260(3) 0.2606(3) 0.0248(8) Uani 1 1 d .
C7 C 0.2427(3) 0.3553(4) 0.3599(4) 0.0266(10) Uani 1 1 d .
H7 H 0.2916 0.3200 0.3863 0.032 Uiso 1 1 calc R
C8 C 0.0965(3) 0.3789(3) 0.2263(4) 0.0241(10) Uani 1 1 d .
H8 H 0.0424 0.3596 0.1563 0.029 Uiso 1 1 calc R
C9 C 0.0943(5) 0.0952(5) 0.1791(6) 0.0518(18) Uani 1 1 d .
H9A H 0.1333 0.0551 0.2501 0.062 Uiso 1 1 calc R
H9B H 0.0387 0.1080 0.1559 0.062 Uiso 1 1 calc R
C10 C 0.0933(5) 0.0743(5) 0.0897(6) 0.0540(18) Uani 1 1 d .
H10A H 0.0370 0.0738 0.0104 0.065 Uiso 1 1 calc R
H10B H 0.1316 0.0209 0.1046 0.065 Uiso 1 1 calc R
Cu1 Cu 0.14767(4) 0.21149(4) 0.15983(5) 0.02428(18) Uani 1 1 d .
Cu2 Cu 0.0000 0.53414(6) 0.2500 0.0244(2) Uani 1 2 d S
N1 N 0.1648(2) 0.2854(3) 0.0621(3) 0.0213(8) Uani 1 1 d .
N3 N 0.0989(2) 0.4568(3) 0.2830(3) 0.0222(8) Uani 1 1 d .
C6 C 0.2521(3) 0.4366(4) 0.4240(4) 0.0266(10) Uani 1 1 d .
H6 H 0.3066 0.4575 0.4922 0.032 Uiso 1 1 calc R
C2 C 0.0960(3) 0.3261(4) -0.0402(4) 0.0231(9) Uani 1 1 d .
H2 H 0.0415 0.3034 -0.0727 0.028 Uiso 1 1 calc R
C5 C 0.1778(3) 0.4861(3) 0.3834(4) 0.0205(9) Uani 1 1 d .
N2 N 0.0991(2) 0.3963(3) -0.0994(3) 0.0218(8) Uani 1 1 d .
C4 C 0.1777(3) 0.5712(3) 0.4465(4) 0.0200(9) Uani 1 1 d .
C3 C 0.2521(3) 0.6130(4) 0.5484(4) 0.0258(10) Uani 1 1 d .
H3 H 0.3065 0.5935 0.5779 0.031 Uiso 1 1 calc R
C1 C 0.2432(3) 0.3148(4) 0.1055(4) 0.0240(10) Uani 1 1 d .
H1 H 0.2925 0.2864 0.1751 0.029 Uiso 1 1 calc R
Cl1 Cl 0.0000 0.10211(13) 0.7500 0.0259(4) Uani 1 2 d S
O2 O 0.0589(2) 0.0388(3) 0.8513(3) 0.0389(9) Uani 1 1 d .
O1 O 0.0485(2) 0.1639(3) 0.7352(4) 0.0521(12) Uani 1 1 d .
Cl2 Cl 0.35630(8) 0.10995(10) 0.39363(11) 0.0327(3) Uani 1 1 d .
O3 O 0.3026(4) 0.1759(5) 0.2960(6) 0.0327(3) Uani 0.621(4) 1 d P
O4 O 0.3587(4) 0.1336(5) 0.4853(5) 0.0327(3) Uani 0.621(4) 1 d P
O5 O 0.3250(4) 0.0039(4) 0.3536(5) 0.0327(3) Uani 0.621(4) 1 d P
O6 O 0.4434(4) 0.1114(4) 0.4381(5) 0.0327(3) Uani 0.621(4) 1 d P
O7 O 0.2887(7) 0.1445(8) 0.2711(9) 0.0327(3) Uani 0.379(4) 1 d P
O8 O 0.3175(7) 0.1281(8) 0.4467(9) 0.0327(3) Uani 0.379(4) 1 d P
O9 O 0.3815(7) 0.0168(7) 0.4032(8) 0.0327(3) Uani 0.379(4) 1 d P
O10 O 0.4255(6) 0.1892(7) 0.4475(8) 0.0327(3) Uani 0.379(4) 1 d P

loop_
_atom_site_aniso_label
_atom_site_aniso_U_11
_atom_site_aniso_U_22
_atom_site_aniso_U_33
_atom_site_aniso_U_23
_atom_site_aniso_U_13
_atom_site_aniso_U_12
N4 0.025(2) 0.025(2) 0.0218(19) 0.0012(17) 0.0147(18) 0.0000(17)
C7 0.024(2) 0.027(2) 0.028(2) -0.001(2) 0.017(2) 0.0046(19)
C8 0.024(2) 0.024(2) 0.025(2) -0.0004(19) 0.017(2) 0.0011(19)
C9 0.081(5) 0.039(3) 0.059(4) -0.016(3) 0.057(4) -0.031(3)
C10 0.084(5) 0.039(3) 0.062(4) -0.026(3) 0.059(4) -0.037(3)
Cu1 0.0288(3) 0.0218(3) 0.0240(3) -0.0018(2) 0.0184(3) -0.0036(2)
Cu2 0.0176(4) 0.0272(4) 0.0200(4) 0.000 0.0092(3) 0.000
N1 0.0215(18) 0.0196(19) 0.0215(19) -0.0015(15) 0.0139(17) -0.0015(15)
N3 0.0194(19) 0.0218(19) 0.0186(18) -0.0010(16) 0.0100(16) -0.0024(16)
C6 0.020(2) 0.027(3) 0.023(2) -0.005(2) 0.011(2) -0.0004(19)
C2 0.023(2) 0.022(2) 0.023(2) 0.0003(19) 0.015(2) -0.0003(18)
C5 0.023(2) 0.017(2) 0.021(2) -0.0026(18) 0.0145(19) -0.0022(18)
N2 0.0207(19) 0.0218(19) 0.0183(18) -0.0021(15) 0.0112(17) -0.0036(15)
C4 0.021(2) 0.020(2) 0.019(2) 0.0020(18) 0.0139(19) 0.0007(18)
C3 0.022(2) 0.028(3) 0.024(2) -0.003(2) 0.014(2) -0.0005(19)
C1 0.022(2) 0.026(2) 0.020(2) 0.0047(19) 0.012(2) 0.0019(19)
Cl1 0.0182(7) 0.0298(8) 0.0251(8) 0.000 0.0125(7) 0.000
O2 0.0230(18) 0.057(3) 0.0270(19) 0.0143(18) 0.0127(16) -0.0006(17)
O1 0.0244(19) 0.055(3) 0.060(3) 0.029(2) 0.022(2) 0.0014(19)
Cl2 0.0352(6) 0.0354(6) 0.0276(6) 0.0062(5) 0.0211(5) 0.0052(5)
O3 0.0352(6) 0.0354(6) 0.0276(6) 0.0062(5) 0.0211(5) 0.0052(5)
O4 0.0352(6) 0.0354(6) 0.0276(6) 0.0062(5) 0.0211(5) 0.0052(5)
O5 0.0352(6) 0.0354(6) 0.0276(6) 0.0062(5) 0.0211(5) 0.0052(5)
O6 0.0352(6) 0.0354(6) 0.0276(6) 0.0062(5) 0.0211(5) 0.0052(5)
O7 0.0352(6) 0.0354(6) 0.0276(6) 0.0062(5) 0.0211(5) 0.0052(5)
O8 0.0352(6) 0.0354(6) 0.0276(6) 0.0062(5) 0.0211(5) 0.0052(5)
O9 0.0352(6) 0.0354(6) 0.0276(6) 0.0062(5) 0.0211(5) 0.0052(5)
O10 0.0352(6) 0.0354(6) 0.0276(6) 0.0062(5) 0.0211(5) 0.0052(5)

loop_
_atom_type_symbol
_atom_type_description
_atom_type_scat_dispersion_real
_atom_type_scat_dispersion_imag
_atom_type_scat_source
C C 0.0033 0.0016 'International Tables Vol C Tables 4.2.6.8 and 6.1.1.4'
H H 0.0000 0.0000 'International Tables Vol C Tables 4.2.6.8 and 6.1.1.4'
N N 0.0061 0.0033 'International Tables Vol C Tables 4.2.6.8 and 6.1.1.4'
O O 0.0106 0.0060 'International Tables Vol C Tables 4.2.6.8 and 6.1.1.4'
Cu Cu 0.3201 1.2651 'International Tables Vol C Tables 4.2.6.8 and 6.1.1.4'
Cl Cl 0.1484 0.1585 'International Tables Vol C Tables 4.2.6.8 and 6.1.1.4'

loop_
_geom_angle_atom_site_label_1
_geom_angle_atom_site_label_2
_geom_angle_atom_site_label_3
_geom_angle
_geom_angle_site_symmetry_1
_geom_angle_site_symmetry_3
C8 N4 C7 117.1(4) . .
C8 N4 Cu1 119.9(3) . .
C7 N4 Cu1 122.9(3) . .
N4 C7 C6 121.3(4) . .
N4 C7 H7 119.3 . .
C6 C7 H7 119.3 . .
N3 C8 N4 125.9(4) . .
N3 C8 H8 117.1 . .
N4 C8 H8 117.1 . .
C10 C9 Cu1 69.7(3) . .
C10 C9 H9A 116.7 . .
Cu1 C9 H9A 116.7 . .
C10 C9 H9B 116.7 . .
Cu1 C9 H9B 116.7 . .
H9A C9 H9B 113.7 . .
C9 C10 Cu1 70.3(3) . .
C9 C10 H10A 116.6 . .
Cu1 C10 H10A 116.6 . .
C9 C10 H10B 116.6 . .
Cu1 C10 H10B 116.6 . .
H10A C10 H10B 113.6 . .
N1 Cu1 N4 100.39(15) . .
N1 Cu1 C10 110.8(2) . .
N4 Cu1 C10 145.8(2) . .
N1 Cu1 C9 149.7(2) . .
N4 Cu1 C9 106.7(2) . .
C10 Cu1 C9 40.0(2) . .
N1 Cu1 O7 88.1(3) . .
N4 Cu1 O7 103.5(3) . .
C10 Cu1 O7 91.7(3) . .
C9 Cu1 O7 98.4(4) . .
N1 Cu1 O3 86.51(19) . .
N4 Cu1 O3 92.13(19) . .
C10 Cu1 O3 103.3(3) . .
C9 Cu1 O3 105.5(3) . .
O7 Cu1 O3 11.9(3) . .
N2 Cu2 N2 125.6(2) 6_566 5_565
N2 Cu2 N3 127.01(15) 6_566 2
N2 Cu2 N3 81.80(15) 5_565 2
N2 Cu2 N3 81.80(15) 6_566 .
N2 Cu2 N3 127.01(15) 5_565 .
N3 Cu2 N3 119.7(2) 2 .
C2 N1 C1 117.0(4) . .
C2 N1 Cu1 119.1(3) . .
C1 N1 Cu1 122.3(3) . .
C8 N3 C5 116.9(4) . .
C8 N3 Cu2 129.8(3) . .
C5 N3 Cu2 113.1(3) . .
C7 C6 C5 117.8(4) . .
C7 C6 H6 121.1 . .
C5 C6 H6 121.1 . .
N2 C2 N1 125.4(4) . .
N2 C2 H2 117.3 . .
N1 C2 H2 117.3 . .
N3 C5 C6 121.0(4) . .
N3 C5 C4 115.4(4) . .
C6 C5 C4 123.6(4) . .
C2 N2 C4 117.6(4) . 6_565
C2 N2 Cu2 128.5(3) . 5_565
C4 N2 Cu2 114.0(3) 6_565 5_565
N2 C4 C3 120.9(4) 6_566 .
N2 C4 C5 115.6(4) 6_566 .
C3 C4 C5 123.5(4) . .
C4 C3 C1 117.8(4) . 6_566
C4 C3 H3 121.1 . .
C1 C3 H3 121.1 6_566 .
N1 C1 C3 121.2(4) . 6_565
N1 C1 H1 119.4 . .
C3 C1 H1 119.4 6_565 .
O1 Cl1 O1 110.4(4) . 2_556
O1 Cl1 O2 109.9(3) . 2_556
O1 Cl1 O2 108.9(2) 2_556 2_556
O1 Cl1 O2 108.9(2) . .
O1 Cl1 O2 109.9(3) 2_556 .
O2 Cl1 O2 108.8(4) 2_556 .
O9 Cl2 O4 110.7(5) . .
O9 Cl2 O3 132.1(5) . .
O4 Cl2 O3 113.2(4) . .
O9 Cl2 O6 71.2(5) . .
O4 Cl2 O6 109.4(4) . .
O3 Cl2 O6 109.9(4) . .
O9 Cl2 O7 113.8(6) . .
O4 Cl2 O7 124.7(5) . .
O3 Cl2 O7 19.9(4) . .
O6 Cl2 O7 114.9(5) . .
O9 Cl2 O5 36.3(4) . .
O4 Cl2 O5 109.4(3) . .
O3 Cl2 O5 109.0(3) . .
O6 Cl2 O5 105.6(3) . .
O7 Cl2 O5 89.2(5) . .
O9 Cl2 O10 115.5(6) . .
O4 Cl2 O10 85.3(4) . .
O3 Cl2 O10 86.4(5) . .
O6 Cl2 O10 45.2(4) . .
O7 Cl2 O10 103.2(6) . .
O5 Cl2 O10 150.9(4) . .
O9 Cl2 O8 114.3(6) . .
O4 Cl2 O8 25.2(4) . .
O3 Cl2 O8 98.4(5) . .
O6 Cl2 O8 134.5(5) . .
O7 Cl2 O8 104.0(6) . .
O5 Cl2 O8 97.4(5) . .
O10 Cl2 O8 104.8(6) . .
O7 O3 Cl2 86.5(18) . .
O7 O3 Cu1 75.6(18) . .
Cl2 O3 Cu1 132.5(4) . .
O8 O4 Cl2 85.6(12) . .
O9 O5 Cl2 60.4(7) . .
O10 O6 Cl2 70.0(6) . .
O10 O6 O9 119.3(7) . .
Cl2 O6 O9 50.4(4) . .
O3 O7 Cl2 73.6(17) . .
O3 O7 Cu1 92.5(19) . .
Cl2 O7 Cu1 134.3(6) . .
O4 O8 Cl2 69.2(11) . .
O5 O9 Cl2 83.3(8) . .
O5 O9 O6 137.6(10) . .
Cl2 O9 O6 58.4(4) . .
O6 O10 Cl2 64.8(6) . .

loop_
_geom_bond_atom_site_label_1
_geom_bond_atom_site_label_2
_geom_bond_distance
_geom_bond_site_symmetry_2
N4 C8 1.332(6) .
N4 C7 1.338(6) .
N4 Cu1 2.019(4) .
C7 C6 1.380(7) .
C7 H7 0.9300 .
C8 N3 1.326(6) .
C8 H8 0.9300 .
C9 C10 1.385(8) .
C9 Cu1 2.030(5) .
C9 H9A 0.9700 .
C9 H9B 0.9700 .
C10 Cu1 2.023(6) .
C10 H10A 0.9700 .
C10 H10B 0.9700 .
Cu1 N1 2.012(4) .
Cu1 O7 2.363(11) .
Cu1 O3 2.438(7) .
Cu2 N2 2.011(4) 6_566
Cu2 N2 2.011(4) 5_565
Cu2 N3 2.034(4) 2
Cu2 N3 2.034(4) .
N1 C2 1.337(6) .
N1 C1 1.341(6) .
N3 C5 1.351(6) .
C6 C5 1.383(6) .
C6 H6 0.9300 .
C2 N2 1.330(6) .
C2 H2 0.9300 .
C5 C4 1.485(6) .
N2 C4 1.346(6) 6_565
N2 Cu2 2.011(4) 5_565
C4 N2 1.346(6) 6_566
C4 C3 1.377(6) .
C3 C1 1.391(7) 6_566
C3 H3 0.9300 .
C1 C3 1.391(7) 6_565
C1 H1 0.9300 .
Cl1 O1 1.431(4) .
Cl1 O1 1.431(4) 2_556
Cl1 O2 1.436(4) 2_556
Cl1 O2 1.436(4) .
Cl2 O9 1.307(10) .
Cl2 O4 1.409(6) .
Cl2 O3 1.417(7) .
Cl2 O6 1.446(6) .
Cl2 O7 1.474(11) .
Cl2 O5 1.493(6) .
Cl2 O10 1.502(10) .
Cl2 O8 1.503(10) .
O3 O7 0.503(11) .
O4 O8 0.641(10) .
O5 O9 0.890(10) .
O6 O10 1.134(11) .
O6 O9 1.606(12) .

loop_
_geom_torsion_atom_site_label_1
_geom_torsion_atom_site_label_2
_geom_torsion_atom_site_label_3
_geom_torsion_atom_site_label_4
_geom_torsion
_geom_torsion_site_symmetry_1
_geom_torsion_site_symmetry_4
C8 N4 C7 C6 0.1(7) . .
Cu1 N4 C7 C6 177.2(4) . .
C7 N4 C8 N3 -1.5(7) . .
Cu1 N4 C8 N3 -178.7(4) . .
C8 N4 Cu1 N1 92.3(4) . .
C7 N4 Cu1 N1 -84.7(4) . .
C8 N4 Cu1 C10 -63.3(6) . .
C7 N4 Cu1 C10 119.7(5) . .
C8 N4 Cu1 C9 -74.0(4) . .
C7 N4 Cu1 C9 109.0(4) . .
C8 N4 Cu1 O7 -177.2(4) . .
C7 N4 Cu1 O7 5.8(5) . .
C8 N4 Cu1 O3 179.1(4) . .
C7 N4 Cu1 O3 2.1(4) . .
C9 C10 Cu1 N1 -170.3(4) . .
C9 C10 Cu1 N4 -16.1(7) . .
C9 C10 Cu1 O7 101.1(5) . .
C9 C10 Cu1 O3 98.4(5) . .
C10 C9 Cu1 N1 18.2(8) . .
C10 C9 Cu1 N4 170.6(4) . .
C10 C9 Cu1 O7 -82.5(5) . .
C10 C9 Cu1 O3 -92.3(5) . .
N4 Cu1 N1 C2 -90.7(3) . .
C10 Cu1 N1 C2 74.9(4) . .
C9 Cu1 N1 C2 62.5(6) . .
O7 Cu1 N1 C2 166.0(4) . .
O3 Cu1 N1 C2 177.8(4) . .
N4 Cu1 N1 C1 74.4(4) . .
C10 Cu1 N1 C1 -120.0(4) . .
C9 Cu1 N1 C1 -132.4(5) . .
O7 Cu1 N1 C1 -28.9(4) . .
O3 Cu1 N1 C1 -17.1(4) . .
N4 C8 N3 C5 1.5(7) . .
N4 C8 N3 Cu2 -172.8(3) . .
N2 Cu2 N3 C8 175.1(4) 6_566 .
N2 Cu2 N3 C8 -56.0(5) 5_565 .
N3 Cu2 N3 C8 46.9(4) 2 .
N2 Cu2 N3 C5 0.6(3) 6_566 .
N2 Cu2 N3 C5 129.6(3) 5_565 .
N3 Cu2 N3 C5 -127.5(3) 2 .
N4 C7 C6 C5 1.2(7) . .
C1 N1 C2 N2 -3.2(7) . .
Cu1 N1 C2 N2 162.7(4) . .
C8 N3 C5 C6 0.0(7) . .
Cu2 N3 C5 C6 175.2(4) . .
C8 N3 C5 C4 -178.0(4) . .
Cu2 N3 C5 C4 -2.8(5) . .
C7 C6 C5 N3 -1.3(7) . .
C7 C6 C5 C4 176.6(4) . .
N1 C2 N2 C4 0.6(7) . 6_565
N1 C2 N2 Cu2 -177.4(3) . 5_565
N3 C5 C4 N2 4.5(6) . 6_566
C6 C5 C4 N2 -173.5(4) . 6_566
N3 C5 C4 C3 -178.1(4) . .
C6 C5 C4 C3 3.9(7) . .
N2 C4 C3 C1 3.7(7) 6_566 6_566
C5 C4 C3 C1 -173.5(4) . 6_566
C2 N1 C1 C3 2.2(7) . 6_565
Cu1 N1 C1 C3 -163.2(4) . 6_565
O9 Cl2 O3 O7 26(2) . .
O4 Cl2 O3 O7 -129.2(18) . .
O6 Cl2 O3 O7 108.2(18) . .
O5 Cl2 O3 O7 -7.1(19) . .
O10 Cl2 O3 O7 147.5(19) . .
O8 Cl2 O3 O7 -108.0(19) . .
O9 Cl2 O3 Cu1 92.6(8) . .
O4 Cl2 O3 Cu1 -62.5(6) . .
O6 Cl2 O3 Cu1 174.9(4) . .
O7 Cl2 O3 Cu1 66.7(18) . .
O5 Cl2 O3 Cu1 59.6(6) . .
O10 Cl2 O3 Cu1 -145.7(6) . .
O8 Cl2 O3 Cu1 -41.3(7) . .
N1 Cu1 O3 O7 -97.2(18) . .
N4 Cu1 O3 O7 162.5(18) . .
C10 Cu1 O3 O7 13.3(18) . .
C9 Cu1 O3 O7 54.6(18) . .
N1 Cu1 O3 Cl2 -168.4(5) . .
N4 Cu1 O3 Cl2 91.3(5) . .
C10 Cu1 O3 Cl2 -57.9(6) . .
C9 Cu1 O3 Cl2 -16.6(6) . .
O7 Cu1 O3 Cl2 -71.2(18) . .
O9 Cl2 O4 O8 -103.2(13) . .
O3 Cl2 O4 O8 57.3(13) . .
O6 Cl2 O4 O8 -179.7(12) . .
O7 Cl2 O4 O8 38.6(14) . .
O5 Cl2 O4 O8 -64.5(13) . .
O10 Cl2 O4 O8 141.4(13) . .
O4 Cl2 O5 O9 -98.9(8) . .
O3 Cl2 O5 O9 136.8(8) . .
O6 Cl2 O5 O9 18.8(8) . .
O7 Cl2 O5 O9 134.4(9) . .
O10 Cl2 O5 O9 18.0(12) . .
O8 Cl2 O5 O9 -121.6(9) . .
O9 Cl2 O6 O10 -167.9(7) . .
O4 Cl2 O6 O10 -61.8(6) . .
O3 Cl2 O6 O10 63.1(6) . .
O7 Cl2 O6 O10 84.0(7) . .
O5 Cl2 O6 O10 -179.5(6) . .
O8 Cl2 O6 O10 -62.0(8) . .
O4 Cl2 O6 O9 106.1(5) . .
O3 Cl2 O6 O9 -129.0(5) . .
O7 Cl2 O6 O9 -108.1(6) . .
O5 Cl2 O6 O9 -11.6(5) . .
O10 Cl2 O6 O9 167.9(7) . .
O8 Cl2 O6 O9 105.9(7) . .
Cu1 O3 O7 Cl2 -135.7(4) . .
Cl2 O3 O7 Cu1 135.7(4) . .
O9 Cl2 O7 O3 -159.2(17) . .
O4 Cl2 O7 O3 60(2) . .
O6 Cl2 O7 O3 -79.9(19) . .
O5 Cl2 O7 O3 173.2(18) . .
O10 Cl2 O7 O3 -33.4(19) . .
O8 Cl2 O7 O3 75.9(19) . .
O9 Cl2 O7 Cu1 123.6(8) . .
O4 Cl2 O7 Cu1 -17.1(11) . .
O3 Cl2 O7 Cu1 -77.1(18) . .
O6 Cl2 O7 Cu1 -157.0(7) . .
O5 Cl2 O7 Cu1 96.1(8) . .
O10 Cl2 O7 Cu1 -110.5(8) . .
O8 Cl2 O7 Cu1 -1.3(10) . .
N1 Cu1 O7 O3 82.2(18) . .
N4 Cu1 O7 O3 -18.0(19) . .
C10 Cu1 O7 O3 -167.1(18) . .
C9 Cu1 O7 O3 -127.5(18) . .
N1 Cu1 O7 Cl2 151.6(8) . .
N4 Cu1 O7 Cl2 51.4(9) . .
C10 Cu1 O7 Cl2 -97.6(9) . .
C9 Cu1 O7 Cl2 -58.1(9) . .
O3 Cu1 O7 Cl2 69.4(17) . .
O9 Cl2 O8 O4 87.3(13) . .
O3 Cl2 O8 O4 -128.6(12) . .
O6 Cl2 O8 O4 0.4(16) . .
O7 Cl2 O8 O4 -148.1(12) . .
O5 Cl2 O8 O4 120.9(12) . .
O10 Cl2 O8 O4 -40.1(13) . .
Cl2 O5 O9 O6 -24.5(11) . .
O4 Cl2 O9 O5 94.9(7) . .
O3 Cl2 O9 O5 -60.7(10) . .
O6 Cl2 O9 O5 -160.9(8) . .
O7 Cl2 O9 O5 -51.3(9) . .
O10 Cl2 O9 O5 -170.4(7) . .
O8 Cl2 O9 O5 67.9(9) . .
O4 Cl2 O9 O6 -104.2(4) . .
O3 Cl2 O9 O6 100.2(6) . .
O7 Cl2 O9 O6 109.6(6) . .
O5 Cl2 O9 O6 160.9(8) . .
O10 Cl2 O9 O6 -9.5(6) . .
O8 Cl2 O9 O6 -131.2(5) . .
O10 O6 O9 O5 41.9(17) . .
Cl2 O6 O9 O5 28.9(13) . .
O10 O6 O9 Cl2 13.1(8) . .
O9 O6 O10 Cl2 -10.7(6) . .
O9 Cl2 O10 O6 12.7(7) . .
O4 Cl2 O10 O6 123.4(5) . .
O3 Cl2 O10 O6 -122.9(6) . .
O7 Cl2 O10 O6 -112.0(6) . .
O5 Cl2 O10 O6 1.0(11) . .
O8 Cl2 O10 O6 139.4(6) . .
